data_7233234
loop_
_publ_author_name
'Kong, Yanyan'
'Li, Yabo'
'Huang, Mengmeng'
'Kim, Jung Keun'
'Wu, Yangjie'

_publ_section_title
;
 An electrochemical off--on method for pyrimidin-2(1H)-one synthesis via
 three-component cyclization
;
_journal_issue 16
_journal_name_full 'Green Chemistry'
_journal_page_first 4495
_journal_paper_doi 10.1039/C9GC02005E
_journal_volume 21
_journal_year 2019
_chemical_formula_moiety 'C19 H16 N2 O2'
_chemical_formula_sum 'C19 H16 N2 O2'
_chemical_formula_weight 304.34
_space_group_crystal_system monoclinic
_space_group_IT_number 14
_space_group_name_Hall '-P 2ybc'
_space_group_name_H-M_alt 'P 1 21/c 1'
_symmetry_space_group_name_Hall '-P 2ybc'
_symmetry_space_group_name_H-M 'P 1 21/c 1'
_atom_sites_solution_hydrogens geom
_atom_sites_solution_primary direct
_audit_creation_date 2018-06-05
_audit_creation_method
;
Olex2 1.2
(compiled 2018.05.29 svn.r3508 for OlexSys, GUI svn.r5506)
;
_audit_update_record
;
2019-04-04 deposited with the CCDC.    2019-07-16 downloaded from the CCDC.
;
_cell_angle_alpha 90
_cell_angle_beta 96.8682(13)
_cell_angle_gamma 90
_cell_formula_units_Z 12
_cell_length_a 17.9538(2)
_cell_length_b 13.0669(2)
_cell_length_c 21.0038(3)
_cell_measurement_reflns_used 5915
_cell_measurement_temperature 293(2)
_cell_measurement_theta_max 70.2400
_cell_measurement_theta_min 3.3910
_cell_volume 4892.14(12)
_computing_cell_refinement
;
CrysAlisPro, Agilent Technologies,
Version 1.171.37.35 (release 13-08-2014 CrysAlis171 .NET)
(compiled Aug 13 2014,18:06:01)
;
_computing_data_collection
;
CrysAlisPro, Agilent Technologies,
Version 1.171.37.35 (release 13-08-2014 CrysAlis171 .NET)
(compiled Aug 13 2014,18:06:01)
;
_computing_data_reduction
;
CrysAlisPro, Agilent Technologies,
Version 1.171.37.35 (release 13-08-2014 CrysAlis171 .NET)
(compiled Aug 13 2014,18:06:01)
;
_computing_molecular_graphics 'Olex2 (Dolomanov et al., 2009)'
_computing_publication_material 'Olex2 (Dolomanov et al., 2009)'
_computing_structure_refinement 'ShelXL (Sheldrick, 2015)'
_computing_structure_solution 'ShelXS (Sheldrick, 2008)'
_diffrn_ambient_temperature 293(2)
_diffrn_detector 'CCD plate'
_diffrn_detector_area_resol_mean 16.2312
_diffrn_detector_type Eos
_diffrn_measured_fraction_theta_full 0.997
_diffrn_measured_fraction_theta_max 0.981
_diffrn_measurement_details
;
#__ type_ start__ end____ width___ exp.time_
  1 omega  -91.00  -16.00   0.5000    4.5000
omega____ theta____ kappa____ phi______ frames
    -      -33.5000  -57.0000 -120.0000 150

#__ type_ start__ end____ width___ exp.time_
  2 omega  -91.00  -39.00   0.5000    4.5000
omega____ theta____ kappa____ phi______ frames
    -      -33.5000  -57.0000   30.0000 104

#__ type_ start__ end____ width___ exp.time_
  3 omega  -47.00   -1.00   0.5000    4.5000
omega____ theta____ kappa____ phi______ frames
    -      -33.5000   37.0000   30.0000 92

#__ type_ start__ end____ width___ exp.time_
  4 omega -108.00  -68.00   0.5000    4.5000
omega____ theta____ kappa____ phi______ frames
    -      -33.5000  178.0000   30.0000 80

#__ type_ start__ end____ width___ exp.time_
  5 omega   16.00   57.00   0.5000    4.5000
omega____ theta____ kappa____ phi______ frames
    -       36.4734  -99.0000  150.0000 82

#__ type_ start__ end____ width___ exp.time_
  6 omega   58.00   99.00   0.5000    4.5000
omega____ theta____ kappa____ phi______ frames
    -       36.4734  178.0000 -150.0000 82

#__ type_ start__ end____ width___ exp.time_
  7 omega    6.00   32.00   0.5000    4.5000
omega____ theta____ kappa____ phi______ frames
    -       36.4734  -99.0000 -180.0000 52

#__ type_ start__ end____ width___ exp.time_
  8 omega  -34.00   -4.00   0.5000    4.5000
omega____ theta____ kappa____ phi______ frames
    -       36.4734  -37.0000  120.0000 60

#__ type_ start__ end____ width___ exp.time_
  9 omega   16.00   95.00   0.5000    4.5000
omega____ theta____ kappa____ phi______ frames
    -       36.4734   19.0000   90.0000 158

#__ type_ start__ end____ width___ exp.time_
 10 omega    4.00   33.00   0.5000    4.5000
omega____ theta____ kappa____ phi______ frames
    -       36.4734  -37.0000 -120.0000 58

#__ type_ start__ end____ width___ exp.time_
 11 omega   34.00   59.00   0.5000    4.5000
omega____ theta____ kappa____ phi______ frames
    -       36.4734  -37.0000  120.0000 50

#__ type_ start__ end____ width___ exp.time_
 12 omega   42.00   74.00   0.5000    4.5000
omega____ theta____ kappa____ phi______ frames
    -       36.4734  -99.0000 -180.0000 64

#__ type_ start__ end____ width___ exp.time_
 13 omega   37.00   84.00   0.5000   13.5000
omega____ theta____ kappa____ phi______ frames
    -      108.0000  -30.0000 -180.0000 94

#__ type_ start__ end____ width___ exp.time_
 14 omega   55.00   91.00   0.5000   13.5000
omega____ theta____ kappa____ phi______ frames
    -      108.0000  -30.0000  -90.0000 72

#__ type_ start__ end____ width___ exp.time_
 15 omega   43.00  106.00   0.5000   13.5000
omega____ theta____ kappa____ phi______ frames
    -      108.0000  -94.0000  150.0000 126

#__ type_ start__ end____ width___ exp.time_
 16 omega   37.00  113.00   0.5000   13.5000
omega____ theta____ kappa____ phi______ frames
    -      108.0000 -111.0000   90.0000 152

#__ type_ start__ end____ width___ exp.time_
 17 omega   97.00  175.00   0.5000   13.5000
omega____ theta____ kappa____ phi______ frames
    -      108.0000   61.0000  -90.0000 156

#__ type_ start__ end____ width___ exp.time_
 18 omega   56.00   81.00   0.5000   13.5000
omega____ theta____ kappa____ phi______ frames
    -      108.0000  -30.0000    0.0000 50

#__ type_ start__ end____ width___ exp.time_
 19 omega   45.00   85.00   0.5000   13.5000
omega____ theta____ kappa____ phi______ frames
    -      108.0000  -30.0000   90.0000 80

#__ type_ start__ end____ width___ exp.time_
 20 omega   42.00   68.00   0.5000   13.5000
omega____ theta____ kappa____ phi______ frames
    -      108.0000  -30.0000 -120.0000 52

#__ type_ start__ end____ width___ exp.time_
 21 omega   42.00   96.00   0.5000   13.5000
omega____ theta____ kappa____ phi______ frames
    -      108.0000  -45.0000 -120.0000 108

#__ type_ start__ end____ width___ exp.time_
 22 omega   47.00  105.00   0.5000   13.5000
omega____ theta____ kappa____ phi______ frames
    -      108.0000  -94.0000 -120.0000 116

#__ type_ start__ end____ width___ exp.time_
 23 omega  101.00  153.00   0.5000   13.5000
omega____ theta____ kappa____ phi______ frames
    -      108.0000   61.0000 -150.0000 104

#__ type_ start__ end____ width___ exp.time_
 24 omega   70.00   82.50   0.5000   13.5000
omega____ theta____ kappa____ phi______ frames
    -      108.0000  -45.0000  120.0000 25
;
_diffrn_measurement_device 'four-circle diffractometer'
_diffrn_measurement_device_type 'Xcalibur, Eos, Gemini'
_diffrn_measurement_method '\w scans'
_diffrn_orient_matrix_UB_11 0.0317249000
_diffrn_orient_matrix_UB_12 -0.1038492000
_diffrn_orient_matrix_UB_13 0.0252729000
_diffrn_orient_matrix_UB_21 0.0148402000
_diffrn_orient_matrix_UB_22 0.0449148000
_diffrn_orient_matrix_UB_23 0.0681250000
_diffrn_orient_matrix_UB_31 -0.0790000000
_diffrn_orient_matrix_UB_32 -0.0332589000
_diffrn_orient_matrix_UB_33 0.0132786000
_diffrn_radiation_monochromator graphite
_diffrn_radiation_probe x-ray
_diffrn_radiation_type CuK\a
_diffrn_radiation_wavelength 1.54184
_diffrn_reflns_av_R_equivalents 0.0229
_diffrn_reflns_av_unetI/netI 0.0268
_diffrn_reflns_Laue_measured_fraction_full 0.997
_diffrn_reflns_Laue_measured_fraction_max 0.981
_diffrn_reflns_limit_h_max 17
_diffrn_reflns_limit_h_min -21
_diffrn_reflns_limit_k_max 14
_diffrn_reflns_limit_k_min -15
_diffrn_reflns_limit_l_max 25
_diffrn_reflns_limit_l_min -22
_diffrn_reflns_number 22248
_diffrn_reflns_point_group_measured_fraction_full 0.997
_diffrn_reflns_point_group_measured_fraction_max 0.981
_diffrn_reflns_theta_full 67.684
_diffrn_reflns_theta_max 70.845
_diffrn_reflns_theta_min 3.992
_diffrn_source 'Enhance (Cu) X-ray Source'
_exptl_absorpt_coefficient_mu 0.656
_exptl_absorpt_correction_T_max 1.00000
_exptl_absorpt_correction_T_min 0.89426
_exptl_absorpt_correction_type multi-scan
_exptl_absorpt_process_details
;
CrysAlisPro, Agilent Technologies,
Version 1.171.37.35 (release 13-08-2014 CrysAlis171 .NET)
(compiled Aug 13 2014,18:06:01)
Empirical absorption correction using spherical harmonics,
 implemented in SCALE3 ABSPACK scaling algorithm.
;
_exptl_crystal_colour yellow
_exptl_crystal_colour_primary yellow
_exptl_crystal_density_diffrn 1.240
_exptl_crystal_description prism
_exptl_crystal_F_000 1920
_exptl_crystal_size_max 0.17
_exptl_crystal_size_mid 0.14
_exptl_crystal_size_min 0.1
_refine_diff_density_max 0.190
_refine_diff_density_min -0.170
_refine_diff_density_rms 0.034
_refine_ls_extinction_method none
_refine_ls_goodness_of_fit_ref 1.033
_refine_ls_hydrogen_treatment constr
_refine_ls_matrix_type full
_refine_ls_number_parameters 628
_refine_ls_number_reflns 9225
_refine_ls_number_restraints 0
_refine_ls_restrained_S_all 1.033
_refine_ls_R_factor_all 0.0729
_refine_ls_R_factor_gt 0.0511
_refine_ls_shift/su_max 0.001
_refine_ls_shift/su_mean 0.000
_refine_ls_structure_factor_coef Fsqd
_refine_ls_weighting_details 'w=1/[\s^2^(Fo^2^)+(0.0872P)^2^+0.3333P] where P=(Fo^2^+2Fc^2^)/3'
_refine_ls_weighting_scheme calc
_refine_ls_wR_factor_gt 0.1457
_refine_ls_wR_factor_ref 0.1660
_reflns_Friedel_coverage 0.000
_reflns_number_gt 6517
_reflns_number_total 9225
_reflns_threshold_expression 'I > 2\s(I)'
_cod_data_source_file c9gc02005e2.cif
_cod_data_source_block 201806272
_cod_depositor_comments 'Adding full bibliography for 7233234.cif.'
_cod_original_cell_volume 4892.17(12)
_cod_database_code 7233234
_shelx_shelxl_version_number 2014/7
_chemical_oxdiff_formula C15H15O3N3
_shelx_space_group_comment
;
The symmetry employed for this shelxl refinement is uniquely defined
by the following loop, which should always be used as a source of
symmetry information in preference to the above space-group names.
They are only intended as comments.
;
_shelx_estimated_absorpt_t_max 0.937
_shelx_estimated_absorpt_t_min 0.897
_reflns_odcompleteness_completeness 99.61
_reflns_odcompleteness_iscentric 1
_reflns_odcompleteness_theta 66.97
_olex2_refinement_description
;
1. Fixed Uiso
 At 1.2 times of:
  All C(H) groups, All N(H) groups
 At 1.5 times of:
  All C(H,H,H) groups
2.a Aromatic/amide H refined with riding coordinates:
 C8(H8), C9(H9), C10(H10), C11(H11), C12(H12), C14(H14), C15(H15), C17(H17),
 C18(H18), N1(H1), C8"(H8"), C9"(H9"), C10"(H10"), C11"(H11"), C12"(H12"),
 C14"(H14"), C15"(H15"), C17"(H17"), C18"(H18"), N1"(H1"), C8'(H8'), C9'(H9'),
 C10'(H10'), C11'(H11'), C12'(H12'), C14'(H14'), C15'(H15'), C17'(H17'),
 C18'(H18'), N1'(H1')
2.b Idealised Me refined as rotating group:
 C5(H5A,H5B,H5C), C19(H19A,H19B,H19C), C5"(H5"A,H5"B,H5"C), C19"(H19D,H19E,
 H19F), C5'(H5'A,H5'B,H5'C), C19'(H19G,H19H,H19I)
;
_olex2_submission_special_instructions 'No special instructions were received'

loop_
_space_group_symop_operation_xyz
'x, y, z'
'-x, y+1/2, -z+1/2'
'-x, -y, -z'
'x, -y-1/2, z-1/2'

loop_
_atom_site_label
_atom_site_type_symbol
_atom_site_fract_x
_atom_site_fract_y
_atom_site_fract_z
_atom_site_U_iso_or_equiv
_atom_site_adp_type
_atom_site_occupancy
_atom_site_site_symmetry_order
_atom_site_calc_flag
_atom_site_refinement_flags_posn
C1 C 0.26084(10) 0.56070(14) 0.53905(8) 0.0500(4) Uani 1 1 d .
C2 C 0.27593(9) 0.54110(14) 0.65375(8) 0.0491(4) Uani 1 1 d .
C3 C 0.33071(9) 0.61473(14) 0.65896(8) 0.0481(4) Uani 1 1 d .
C4 C 0.35023(9) 0.65779(14) 0.60099(8) 0.0494(4) Uani 1 1 d .
C5 C 0.25205(11) 0.48153(16) 0.70846(9) 0.0612(5) Uani 1 1 d .
H5A H 0.2064 0.4455 0.6945 0.092 Uiso 1 1 calc GR
H5B H 0.2438 0.5274 0.7426 0.092 Uiso 1 1 calc GR
H5C H 0.2905 0.4333 0.7235 0.092 Uiso 1 1 calc GR
C6 C 0.37165(10) 0.63881(15) 0.72453(9) 0.0552(4) Uani 1 1 d .
C7 C 0.33372(10) 0.70455(15) 0.76899(8) 0.0556(4) Uani 1 1 d .
C8 C 0.26708(11) 0.75472(19) 0.74982(11) 0.0717(6) Uani 1 1 d .
H8 H 0.2438 0.7462 0.7082 0.086 Uiso 1 1 calc R
C9 C 0.23474(14) 0.8173(2) 0.79171(14) 0.0918(8) Uani 1 1 d .
H9 H 0.1905 0.8518 0.7778 0.110 Uiso 1 1 calc R
C10 C 0.26746(17) 0.8288(2) 0.85365(14) 0.0964(9) Uani 1 1 d .
H10 H 0.2452 0.8705 0.8818 0.116 Uiso 1 1 calc R
C11 C 0.33243(18) 0.7792(2) 0.87375(11) 0.0926(8) Uani 1 1 d .
H11 H 0.3541 0.7865 0.9160 0.111 Uiso 1 1 calc R
C12 C 0.36707(14) 0.71760(19) 0.83197(10) 0.0759(6) Uani 1 1 d .
H12 H 0.4122 0.6853 0.8459 0.091 Uiso 1 1 calc R
C13 C 0.40894(9) 0.73752(14) 0.59987(9) 0.0529(4) Uani 1 1 d .
C14 C 0.41988(12) 0.81652(17) 0.64426(10) 0.0672(5) Uani 1 1 d .
H14 H 0.3914 0.8183 0.6785 0.081 Uiso 1 1 calc R
C15 C 0.47207(13) 0.89235(18) 0.63863(12) 0.0767(6) Uani 1 1 d .
H15 H 0.4775 0.9450 0.6686 0.092 Uiso 1 1 calc R
C16 C 0.51652(12) 0.89155(18) 0.58923(13) 0.0751(6) Uani 1 1 d .
C17 C 0.50615(11) 0.81303(18) 0.54518(12) 0.0729(6) Uani 1 1 d .
H17 H 0.5356 0.8108 0.5116 0.088 Uiso 1 1 calc R
C18 C 0.45310(10) 0.73768(16) 0.54976(10) 0.0616(5) Uani 1 1 d .
H18 H 0.4468 0.6863 0.5189 0.074 Uiso 1 1 calc R
C19 C 0.57432(16) 0.9734(2) 0.58368(17) 0.1110(10) Uani 1 1 d .
H19A H 0.5501 1.0342 0.5659 0.166 Uiso 1 1 calc GR
H19B H 0.6098 0.9499 0.5562 0.166 Uiso 1 1 calc GR
H19C H 0.6000 0.9883 0.6254 0.166 Uiso 1 1 calc GR
N1 N 0.24217(8) 0.51729(12) 0.59457(7) 0.0510(3) Uani 1 1 d .
H1 H 0.2069 0.4723 0.5915 0.061 Uiso 1 1 calc R
N2 N 0.31754(8) 0.63028(12) 0.54372(7) 0.0520(3) Uani 1 1 d .
O1 O 0.22563(7) 0.53621(11) 0.48679(6) 0.0604(3) Uani 1 1 d .
O2 O 0.43316(8) 0.60376(15) 0.74033(8) 0.0857(5) Uani 1 1 d .
C1" C 0.40723(10) 0.41113(15) 0.49151(8) 0.0545(4) Uani 1 1 d .
C2" C 0.39212(10) 0.44050(14) 0.37758(8) 0.0505(4) Uani 1 1 d .
C3" C 0.33263(9) 0.37438(14) 0.37085(8) 0.0498(4) Uani 1 1 d .
C4" C 0.31274(9) 0.32665(14) 0.42748(8) 0.0502(4) Uani 1 1 d .
C5" C 0.42229(11) 0.49888(17) 0.32520(9) 0.0620(5) Uani 1 1 d .
H5"A H 0.4413 0.5637 0.3414 0.093 Uiso 1 1 calc GR
H5"B H 0.3829 0.5099 0.2907 0.093 Uiso 1 1 calc GR
H5"C H 0.4621 0.4606 0.3097 0.093 Uiso 1 1 calc GR
C6" C 0.28579(10) 0.36361(16) 0.30678(9) 0.0561(4) Uani 1 1 d .
C7" C 0.31954(11) 0.31308(16) 0.25349(8) 0.0585(5) Uani 1 1 d .
C8" C 0.38646(12) 0.26007(18) 0.26389(10) 0.0693(6) Uani 1 1 d .
H8" H 0.4119 0.2564 0.3051 0.083 Uiso 1 1 calc R
C9" C 0.41605(15) 0.2125(2) 0.21390(13) 0.0926(8) Uani 1 1 d .
H9" H 0.4608 0.1762 0.2217 0.111 Uiso 1 1 calc R
C10" C 0.3801(2) 0.2186(3) 0.15341(13) 0.1072(10) Uani 1 1 d .
H10" H 0.4005 0.1867 0.1199 0.129 Uiso 1 1 calc R
C11" C 0.3144(2) 0.2712(3) 0.14154(11) 0.1084(10) Uani 1 1 d .
H11" H 0.2907 0.2759 0.0998 0.130 Uiso 1 1 calc R
C12" C 0.28206(15) 0.3184(2) 0.19163(10) 0.0848(7) Uani 1 1 d .
H12" H 0.2365 0.3526 0.1836 0.102 Uiso 1 1 calc R
C13" C 0.25188(10) 0.24984(14) 0.42570(9) 0.0531(4) Uani 1 1 d .
C14" C 0.24056(12) 0.17345(17) 0.37932(10) 0.0670(5) Uani 1 1 d .
H14" H 0.2710 0.1711 0.3465 0.080 Uiso 1 1 calc R
C15" C 0.18487(13) 0.10129(17) 0.38142(12) 0.0751(6) Uani 1 1 d .
H15" H 0.1789 0.0505 0.3502 0.090 Uiso 1 1 calc R
C16" C 0.13780(11) 0.10262(17) 0.42886(12) 0.0694(6) Uani 1 1 d .
C17" C 0.14976(11) 0.17760(17) 0.47519(11) 0.0667(5) Uani 1 1 d .
H17" H 0.1192 0.1795 0.5079 0.080 Uiso 1 1 calc R
C18" C 0.20558(10) 0.24965(15) 0.47451(9) 0.0574(4) Uani 1 1 d .
H18" H 0.2125 0.2986 0.5068 0.069 Uiso 1 1 calc R
C19" C 0.07565(14) 0.0255(2) 0.42957(16) 0.0983(9) Uani 1 1 d .
H19D H 0.0958 -0.0376 0.4476 0.147 Uiso 1 1 calc GR
H19E H 0.0527 0.0137 0.3865 0.147 Uiso 1 1 calc GR
H19F H 0.0388 0.0512 0.4550 0.147 Uiso 1 1 calc GR
N1" N 0.42749(8) 0.45704(12) 0.43734(7) 0.0531(4) Uani 1 1 d .
H1" H 0.4648 0.4987 0.4416 0.064 Uiso 1 1 calc R
N2" N 0.34840(8) 0.34485(13) 0.48520(7) 0.0551(4) Uani 1 1 d .
O1" O 0.44387(8) 0.42964(12) 0.54407(6) 0.0710(4) Uani 1 1 d .
O2" O 0.22224(8) 0.39586(14) 0.29963(8) 0.0846(5) Uani 1 1 d .
C1' C 1.06895(10) 0.39062(14) 0.52309(8) 0.0537(4) Uani 1 1 d .
C2' C 1.04959(10) 0.43354(14) 0.41101(8) 0.0499(4) Uani 1 1 d .
C3' C 0.99011(9) 0.36683(14) 0.40269(8) 0.0509(4) Uani 1 1 d .
C4' C 0.97023(10) 0.31594(14) 0.45829(8) 0.0509(4) Uani 1 1 d .
C5' C 1.07567(12) 0.50169(16) 0.36090(9) 0.0634(5) Uani 1 1 d .
H5'A H 1.0831 0.5697 0.3777 0.095 Uiso 1 1 calc GR
H5'B H 1.0386 0.5030 0.3240 0.095 Uiso 1 1 calc GR
H5'C H 1.1221 0.4761 0.3488 0.095 Uiso 1 1 calc GR
C6' C 0.94386(10) 0.35775(15) 0.33855(9) 0.0562(4) Uani 1 1 d .
C7' C 0.98034(11) 0.31726(15) 0.28398(9) 0.0573(4) Uani 1 1 d .
C8' C 1.04859(12) 0.26803(18) 0.29294(10) 0.0696(6) Uani 1 1 d .
H8' H 1.0733 0.2603 0.3342 0.084 Uiso 1 1 calc R
C9' C 1.08066(15) 0.2301(2) 0.24130(12) 0.0934(8) Uani 1 1 d .
H9' H 1.1268 0.1970 0.2479 0.112 Uiso 1 1 calc R
C10' C 1.04507(18) 0.2408(2) 0.18064(12) 0.0982(9) Uani 1 1 d .
H10' H 1.0668 0.2149 0.1460 0.118 Uiso 1 1 calc R
C11' C 0.97790(18) 0.2893(2) 0.17077(11) 0.0954(8) Uani 1 1 d .
H11' H 0.9542 0.2969 0.1292 0.115 Uiso 1 1 calc R
C12' C 0.94388(14) 0.3278(2) 0.22187(10) 0.0763(6) Uani 1 1 d .
H12' H 0.8975 0.3601 0.2147 0.092 Uiso 1 1 calc R
C13' C 0.90604(10) 0.24349(15) 0.45470(9) 0.0553(4) Uani 1 1 d .
C14' C 0.89225(12) 0.17111(18) 0.40600(11) 0.0706(6) Uani 1 1 d .
H14' H 0.9232 0.1682 0.3736 0.085 Uiso 1 1 calc R
C15' C 0.83278(13) 0.10337(18) 0.40551(12) 0.0799(7) Uani 1 1 d .
H15' H 0.8250 0.0549 0.3729 0.096 Uiso 1 1 calc R
C16' C 0.78486(12) 0.10596(18) 0.45203(13) 0.0743(6) Uani 1 1 d .
C17' C 0.79881(12) 0.17748(18) 0.49998(12) 0.0735(6) Uani 1 1 d .
H17' H 0.7671 0.1808 0.5319 0.088 Uiso 1 1 calc R
C18' C 0.85840(11) 0.24451(16) 0.50220(10) 0.0625(5) Uani 1 1 d .
H18' H 0.8668 0.2909 0.5359 0.075 Uiso 1 1 calc R
C19' C 0.72000(14) 0.0317(2) 0.45126(16) 0.1046(10) Uani 1 1 d .
H19G H 0.7343 -0.0243 0.4797 0.157 Uiso 1 1 calc GR
H19H H 0.7071 0.0061 0.4085 0.157 Uiso 1 1 calc GR
H19I H 0.6775 0.0662 0.4650 0.157 Uiso 1 1 calc GR
N1' N 1.08726(8) 0.44283(12) 0.47027(7) 0.0521(4) Uani 1 1 d .
H1' H 1.1250 0.4838 0.4753 0.063 Uiso 1 1 calc R
N2' N 1.00723(8) 0.32899(12) 0.51607(7) 0.0547(4) Uani 1 1 d .
O1' O 1.10965(8) 0.39994(12) 0.57462(6) 0.0699(4) Uani 1 1 d .
O2' O 0.87829(8) 0.38185(14) 0.33224(8) 0.0831(5) Uani 1 1 d .

loop_
_atom_site_aniso_label
_atom_site_aniso_U_11
_atom_site_aniso_U_22
_atom_site_aniso_U_33
_atom_site_aniso_U_23
_atom_site_aniso_U_13
_atom_site_aniso_U_12
C1 0.0534(9) 0.0543(10) 0.0433(9) -0.0031(7) 0.0102(7) 0.0031(8)
C2 0.0496(9) 0.0555(10) 0.0429(9) 0.0006(7) 0.0091(7) 0.0083(8)
C3 0.0449(8) 0.0552(10) 0.0450(9) -0.0017(7) 0.0087(7) 0.0072(8)
C4 0.0463(9) 0.0545(10) 0.0478(9) -0.0001(7) 0.0080(7) 0.0083(8)
C5 0.0647(11) 0.0690(12) 0.0509(10) 0.0078(9) 0.0109(9) -0.0003(10)
C6 0.0493(9) 0.0672(11) 0.0487(9) 0.0027(8) 0.0038(8) 0.0019(9)
C7 0.0571(10) 0.0651(11) 0.0457(9) -0.0031(8) 0.0101(8) -0.0062(9)
C8 0.0604(11) 0.0907(16) 0.0645(12) -0.0206(11) 0.0093(10) 0.0022(11)
C9 0.0746(15) 0.106(2) 0.0999(19) -0.0361(16) 0.0304(14) 0.0007(14)
C10 0.112(2) 0.101(2) 0.0844(18) -0.0338(16) 0.0461(17) -0.0211(17)
C11 0.139(2) 0.0974(19) 0.0438(11) -0.0156(12) 0.0195(13) -0.0329(18)
C12 0.0945(16) 0.0832(15) 0.0483(11) 0.0016(10) 0.0014(10) -0.0143(13)
C13 0.0472(9) 0.0578(10) 0.0532(10) 0.0068(8) 0.0029(7) 0.0044(8)
C14 0.0688(12) 0.0674(13) 0.0652(12) -0.0012(10) 0.0072(10) -0.0035(10)
C15 0.0816(14) 0.0635(13) 0.0818(15) 0.0001(11) -0.0029(12) -0.0090(11)
C16 0.0627(12) 0.0655(13) 0.0944(17) 0.0186(12) -0.0013(12) -0.0046(10)
C17 0.0588(11) 0.0794(15) 0.0827(15) 0.0205(12) 0.0177(11) 0.0019(11)
C18 0.0563(10) 0.0655(12) 0.0639(12) 0.0078(9) 0.0113(9) 0.0037(9)
C19 0.0916(18) 0.094(2) 0.146(3) 0.0248(19) 0.0064(19) -0.0283(16)
N1 0.0540(8) 0.0550(8) 0.0451(8) -0.0020(6) 0.0101(6) -0.0042(7)
N2 0.0528(8) 0.0594(9) 0.0450(8) 0.0011(6) 0.0103(6) 0.0012(7)
O1 0.0701(8) 0.0694(8) 0.0417(6) -0.0045(6) 0.0069(6) -0.0104(7)
O2 0.0602(8) 0.1191(14) 0.0736(10) -0.0086(9) -0.0094(7) 0.0262(9)
C1" 0.0590(10) 0.0632(11) 0.0420(9) -0.0036(8) 0.0092(8) -0.0034(9)
C2" 0.0531(9) 0.0581(10) 0.0418(9) -0.0027(7) 0.0114(7) 0.0071(8)
C3" 0.0490(9) 0.0602(10) 0.0410(8) -0.0047(7) 0.0085(7) 0.0056(8)
C4" 0.0493(9) 0.0571(10) 0.0451(9) -0.0036(7) 0.0091(7) 0.0069(8)
C5" 0.0675(12) 0.0736(13) 0.0468(10) 0.0005(9) 0.0142(9) -0.0013(10)
C6" 0.0522(10) 0.0667(11) 0.0489(10) 0.0020(8) 0.0035(8) 0.0039(9)
C7" 0.0674(11) 0.0683(12) 0.0394(9) -0.0045(8) 0.0045(8) -0.0044(10)
C8" 0.0682(12) 0.0881(15) 0.0520(11) -0.0151(10) 0.0095(9) 0.0064(11)
C9" 0.0954(17) 0.111(2) 0.0767(16) -0.0302(15) 0.0301(14) 0.0054(16)
C10" 0.145(3) 0.119(2) 0.0626(16) -0.0272(16) 0.0352(17) -0.006(2)
C11" 0.167(3) 0.121(2) 0.0346(11) -0.0084(13) 0.0004(14) -0.014(2)
C12" 0.1031(18) 0.0958(18) 0.0507(12) 0.0005(11) -0.0101(11) 0.0000(15)
C13" 0.0511(9) 0.0591(10) 0.0487(9) 0.0017(8) 0.0043(8) 0.0054(8)
C14" 0.0716(12) 0.0695(13) 0.0603(11) -0.0061(10) 0.0099(10) 0.0007(10)
C15" 0.0798(14) 0.0648(13) 0.0778(14) -0.0072(11) -0.0027(12) -0.0045(11)
C16" 0.0576(11) 0.0623(12) 0.0848(15) 0.0145(11) -0.0062(11) 0.0006(10)
C17" 0.0547(11) 0.0733(13) 0.0733(13) 0.0157(11) 0.0117(10) 0.0068(10)
C18" 0.0523(10) 0.0655(11) 0.0549(10) 0.0029(9) 0.0080(8) 0.0072(9)
C19" 0.0745(15) 0.0813(17) 0.134(2) 0.0234(17) -0.0074(16) -0.0126(13)
N1" 0.0579(8) 0.0611(9) 0.0414(7) -0.0040(6) 0.0111(6) -0.0073(7)
N2" 0.0583(9) 0.0668(9) 0.0411(7) -0.0021(7) 0.0100(6) -0.0033(7)
O1" 0.0793(9) 0.0946(11) 0.0388(6) -0.0027(7) 0.0059(6) -0.0270(8)
O2" 0.0596(8) 0.1116(13) 0.0793(10) -0.0060(9) -0.0051(7) 0.0226(9)
C1' 0.0634(10) 0.0566(10) 0.0421(9) -0.0033(8) 0.0103(8) -0.0029(9)
C2' 0.0545(9) 0.0532(9) 0.0431(8) 0.0000(7) 0.0108(7) 0.0110(8)
C3' 0.0504(9) 0.0579(10) 0.0450(9) -0.0034(8) 0.0081(7) 0.0092(8)
C4' 0.0522(9) 0.0547(10) 0.0467(9) -0.0056(8) 0.0102(7) 0.0058(8)
C5' 0.0737(12) 0.0669(12) 0.0498(10) 0.0054(9) 0.0086(9) -0.0014(10)
C6' 0.0517(10) 0.0654(11) 0.0508(10) 0.0016(8) 0.0035(8) 0.0081(9)
C7' 0.0615(11) 0.0661(11) 0.0432(9) -0.0026(8) 0.0017(8) -0.0012(9)
C8' 0.0692(12) 0.0879(15) 0.0511(11) -0.0124(10) 0.0043(9) 0.0152(11)
C9' 0.0903(17) 0.117(2) 0.0745(16) -0.0304(15) 0.0172(13) 0.0214(16)
C10' 0.126(2) 0.113(2) 0.0599(14) -0.0297(14) 0.0278(15) 0.0010(19)
C11' 0.136(2) 0.106(2) 0.0412(11) -0.0074(12) -0.0046(13) -0.0101(19)
C12' 0.0855(15) 0.0904(16) 0.0491(11) -0.0033(11) -0.0080(10) 0.0046(13)
C13' 0.0527(10) 0.0599(11) 0.0527(10) 0.0009(8) 0.0040(8) 0.0029(8)
C14' 0.0751(13) 0.0731(13) 0.0637(12) -0.0082(10) 0.0084(10) -0.0059(11)
C15' 0.0847(15) 0.0716(14) 0.0787(15) -0.0069(12) -0.0099(13) -0.0118(12)
C16' 0.0590(11) 0.0693(13) 0.0912(16) 0.0169(12) -0.0043(11) -0.0012(10)
C17' 0.0579(11) 0.0742(14) 0.0911(16) 0.0141(12) 0.0206(11) 0.0056(10)
C18' 0.0602(11) 0.0646(12) 0.0641(12) 0.0004(9) 0.0138(9) 0.0051(9)
C19' 0.0690(14) 0.0907(19) 0.149(3) 0.0306(18) -0.0101(16) -0.0185(14)
N1' 0.0588(8) 0.0544(8) 0.0435(8) -0.0026(6) 0.0073(6) -0.0029(7)
N2' 0.0608(9) 0.0615(9) 0.0430(8) -0.0025(7) 0.0109(6) -0.0045(7)
O1' 0.0820(9) 0.0867(10) 0.0397(7) -0.0005(6) 0.0026(6) -0.0248(8)
O2' 0.0550(8) 0.1170(14) 0.0754(10) -0.0062(9) -0.0007(7) 0.0216(9)

loop_
_atom_type_symbol
_atom_type_description
_atom_type_scat_dispersion_real
_atom_type_scat_dispersion_imag
_atom_type_scat_source
C C 0.0181 0.0091 'International Tables Vol C Tables 4.2.6.8 and 6.1.1.4'
H H 0.0000 0.0000 'International Tables Vol C Tables 4.2.6.8 and 6.1.1.4'
N N 0.0311 0.0180 'International Tables Vol C Tables 4.2.6.8 and 6.1.1.4'
O O 0.0492 0.0322 'International Tables Vol C Tables 4.2.6.8 and 6.1.1.4'

loop_
_geom_angle_atom_site_label_1
_geom_angle_atom_site_label_2
_geom_angle_atom_site_label_3
_geom_angle
N2 C1 N1 118.12(15)
O1 C1 N1 119.60(16)
O1 C1 N2 122.28(16)
C3 C2 C5 125.02(16)
N1 C2 C3 118.26(16)
N1 C2 C5 116.68(16)
C2 C3 C4 117.19(16)
C2 C3 C6 118.95(15)
C4 C3 C6 123.62(16)
C3 C4 C13 122.63(16)
N2 C4 C3 122.86(17)
N2 C4 C13 114.50(15)
C2 C5 H5A 109.5
C2 C5 H5B 109.5
C2 C5 H5C 109.5
H5A C5 H5B 109.5
H5A C5 H5C 109.5
H5B C5 H5C 109.5
C7 C6 C3 118.73(15)
O2 C6 C3 120.04(17)
O2 C6 C7 121.23(18)
C8 C7 C6 122.36(17)
C8 C7 C12 118.5(2)
C12 C7 C6 119.17(18)
C7 C8 H8 119.6
C9 C8 C7 120.8(2)
C9 C8 H8 119.6
C8 C9 H9 119.8
C10 C9 C8 120.4(3)
C10 C9 H9 119.8
C9 C10 H10 120.1
C11 C10 C9 119.9(2)
C11 C10 H10 120.1
C10 C11 H11 119.6
C10 C11 C12 120.8(2)
C12 C11 H11 119.6
C7 C12 H12 120.2
C11 C12 C7 119.7(2)
C11 C12 H12 120.2
C14 C13 C4 123.68(17)
C14 C13 C18 117.33(19)
C18 C13 C4 118.89(17)
C13 C14 H14 119.3
C15 C14 C13 121.3(2)
C15 C14 H14 119.3
C14 C15 H15 119.4
C14 C15 C16 121.2(2)
C16 C15 H15 119.4
C15 C16 C19 121.2(3)
C17 C16 C15 117.7(2)
C17 C16 C19 121.1(3)
C16 C17 H17 119.3
C16 C17 C18 121.5(2)
C18 C17 H17 119.3
C13 C18 H18 119.5
C17 C18 C13 120.9(2)
C17 C18 H18 119.5
C16 C19 H19A 109.5
C16 C19 H19B 109.5
C16 C19 H19C 109.5
H19A C19 H19B 109.5
H19A C19 H19C 109.5
H19B C19 H19C 109.5
C1 N1 H1 118.1
C2 N1 C1 123.85(15)
C2 N1 H1 118.1
C4 N2 C1 119.60(15)
N2" C1" N1" 118.48(16)
O1" C1" N1" 119.19(17)
O1" C1" N2" 122.31(17)
C3" C2" C5" 126.46(17)
N1" C2" C3" 118.05(16)
N1" C2" C5" 115.48(16)
C2" C3" C4" 117.42(16)
C2" C3" C6" 119.81(16)
C4" C3" C6" 122.40(16)
C3" C4" C13" 122.21(16)
N2" C4" C3" 122.94(17)
N2" C4" C13" 114.82(16)
C2" C5" H5"A 109.5
C2" C5" H5"B 109.5
C2" C5" H5"C 109.5
H5"A C5" H5"B 109.5
H5"A C5" H5"C 109.5
H5"B C5" H5"C 109.5
C7" C6" C3" 118.62(15)
O2" C6" C3" 119.78(17)
O2" C6" C7" 121.60(18)
C8" C7" C6" 121.86(17)
C8" C7" C12" 119.1(2)
C12" C7" C6" 118.99(19)
C7" C8" H8" 119.6
C9" C8" C7" 120.8(2)
C9" C8" H8" 119.6
C8" C9" H9" 119.9
C10" C9" C8" 120.2(3)
C10" C9" H9" 119.9
C9" C10" H10" 119.8
C9" C10" C11" 120.3(2)
C11" C10" H10" 119.8
C10" C11" H11" 119.6
C10" C11" C12" 120.7(2)
C12" C11" H11" 119.6
C7" C12" C11" 118.7(3)
C7" C12" H12" 120.6
C11" C12" H12" 120.6
C14" C13" C4" 123.30(17)
C14" C13" C18" 117.58(19)
C18" C13" C4" 119.03(17)
C13" C14" H14" 119.6
C15" C14" C13" 120.9(2)
C15" C14" H14" 119.6
C14" C15" H15" 119.2
C14" C15" C16" 121.5(2)
C16" C15" H15" 119.2
C15" C16" C19" 121.1(2)
C17" C16" C15" 117.4(2)
C17" C16" C19" 121.4(2)
C16" C17" H17" 119.0
C18" C17" C16" 122.0(2)
C18" C17" H17" 119.0
C13" C18" H18" 119.8
C17" C18" C13" 120.50(19)
C17" C18" H18" 119.8
C16" C19" H19D 109.5
C16" C19" H19E 109.5
C16" C19" H19F 109.5
H19D C19" H19E 109.5
H19D C19" H19F 109.5
H19E C19" H19F 109.5
C1" N1" H1" 118.1
C2" N1" C1" 123.84(16)
C2" N1" H1" 118.1
C4" N2" C1" 119.27(15)
N2' C1' N1' 118.38(16)
O1' C1' N1' 118.93(17)
O1' C1' N2' 122.68(16)
C3' C2' C5' 126.32(17)
N1' C2' C3' 118.09(16)
N1' C2' C5' 115.54(16)
C2' C3' C4' 117.31(16)
C2' C3' C6' 120.19(16)
C4' C3' C6' 122.19(16)
C3' C4' C13' 121.60(16)
N2' C4' C3' 122.94(17)
N2' C4' C13' 115.45(16)
C2' C5' H5'A 109.5
C2' C5' H5'B 109.5
C2' C5' H5'C 109.5
H5'A C5' H5'B 109.5
H5'A C5' H5'C 109.5
H5'B C5' H5'C 109.5
C7' C6' C3' 118.28(15)
O2' C6' C3' 120.28(17)
O2' C6' C7' 121.43(17)
C8' C7' C6' 121.92(17)
C8' C7' C12' 118.99(19)
C12' C7' C6' 119.08(18)
C7' C8' H8' 119.7
C7' C8' C9' 120.6(2)
C9' C8' H8' 119.7
C8' C9' H9' 119.8
C10' C9' C8' 120.3(2)
C10' C9' H9' 119.8
C9' C10' H10' 120.0
C11' C10' C9' 120.0(2)
C11' C10' H10' 120.0
C10' C11' H11' 119.5
C10' C11' C12' 121.0(2)
C12' C11' H11' 119.5
C7' C12' H12' 120.5
C11' C12' C7' 119.1(2)
C11' C12' H12' 120.5
C14' C13' C4' 122.56(17)
C18' C13' C4' 119.83(17)
C18' C13' C14' 117.58(19)
C13' C14' H14' 119.7
C15' C14' C13' 120.5(2)
C15' C14' H14' 119.7
C14' C15' H15' 119.2
C16' C15' C14' 121.7(2)
C16' C15' H15' 119.2
C15' C16' C19' 121.4(3)
C17' C16' C15' 117.5(2)
C17' C16' C19' 121.1(2)
C16' C17' H17' 119.0
C16' C17' C18' 121.9(2)
C18' C17' H17' 119.0
C13' C18' H18' 119.6
C17' C18' C13' 120.7(2)
C17' C18' H18' 119.6
C16' C19' H19G 109.5
C16' C19' H19H 109.5
C16' C19' H19I 109.5
H19G C19' H19H 109.5
H19G C19' H19I 109.5
H19H C19' H19I 109.5
C1' N1' H1' 118.0
C2' N1' C1' 123.90(16)
C2' N1' H1' 118.0
C4' N2' C1' 119.18(15)

loop_
_geom_bond_atom_site_label_1
_geom_bond_atom_site_label_2
_geom_bond_distance
C1 N1 1.374(2)
C1 N2 1.360(2)
C1 O1 1.241(2)
C2 C3 1.371(2)
C2 C5 1.493(2)
C2 N1 1.352(2)
C3 C4 1.423(2)
C3 C6 1.514(2)
C4 C13 1.484(3)
C4 N2 1.324(2)
C5 H5A 0.9600
C5 H5B 0.9600
C5 H5C 0.9600
C6 C7 1.492(3)
C6 O2 1.205(2)
C7 C8 1.381(3)
C7 C12 1.396(3)
C8 H8 0.9300
C8 C9 1.379(3)
C9 H9 0.9300
C9 C10 1.370(4)
C10 H10 0.9300
C10 C11 1.357(4)
C11 H11 0.9300
C11 C12 1.391(3)
C12 H12 0.9300
C13 C14 1.389(3)
C13 C18 1.391(3)
C14 H14 0.9300
C14 C15 1.379(3)
C15 H15 0.9300
C15 C16 1.383(3)
C16 C17 1.379(3)
C16 C19 1.504(3)
C17 H17 0.9300
C17 C18 1.381(3)
C18 H18 0.9300
C19 H19A 0.9600
C19 H19B 0.9600
C19 H19C 0.9600
N1 H1 0.8600
C1" N1" 1.373(2)
C1" N2" 1.360(2)
C1" O1" 1.239(2)
C2" C3" 1.368(3)
C2" C5" 1.493(2)
C2" N1" 1.354(2)
C3" C4" 1.426(2)
C3" C6" 1.506(2)
C4" C13" 1.481(3)
C4" N2" 1.323(2)
C5" H5"A 0.9600
C5" H5"B 0.9600
C5" H5"C 0.9600
C6" C7" 1.489(3)
C6" O2" 1.209(2)
C7" C8" 1.381(3)
C7" C12" 1.392(3)
C8" H8" 0.9300
C8" C9" 1.380(3)
C9" H9" 0.9300
C9" C10" 1.357(4)
C10" H10" 0.9300
C10" C11" 1.363(4)
C11" H11" 0.9300
C11" C12" 1.403(4)
C12" H12" 0.9300
C13" C14" 1.393(3)
C13" C18" 1.395(3)
C14" H14" 0.9300
C14" C15" 1.379(3)
C15" H15" 0.9300
C15" C16" 1.381(3)
C16" C17" 1.380(3)
C16" C19" 1.505(3)
C17" H17" 0.9300
C17" C18" 1.376(3)
C18" H18" 0.9300
C19" H19D 0.9600
C19" H19E 0.9600
C19" H19F 0.9600
N1" H1" 0.8600
C1' N1' 1.375(2)
C1' N2' 1.364(2)
C1' O1' 1.237(2)
C2' C3' 1.373(3)
C2' C5' 1.496(3)
C2' N1' 1.349(2)
C3' C4' 1.426(2)
C3' C6' 1.500(2)
C4' C13' 1.486(3)
C4' N2' 1.323(2)
C5' H5'A 0.9600
C5' H5'B 0.9600
C5' H5'C 0.9600
C6' C7' 1.484(3)
C6' O2' 1.211(2)
C7' C8' 1.377(3)
C7' C12' 1.395(3)
C8' H8' 0.9300
C8' C9' 1.380(3)
C9' H9' 0.9300
C9' C10' 1.363(4)
C10' H10' 0.9300
C10' C11' 1.356(4)
C11' H11' 0.9300
C11' C12' 1.391(3)
C12' H12' 0.9300
C13' C14' 1.393(3)
C13' C18' 1.390(3)
C14' H14' 0.9300
C14' C15' 1.386(3)
C15' H15' 0.9300
C15' C16' 1.378(3)
C16' C17' 1.375(3)
C16' C19' 1.514(3)
C17' H17' 0.9300
C17' C18' 1.379(3)
C18' H18' 0.9300
C19' H19G 0.9600
C19' H19H 0.9600
C19' H19I 0.9600
N1' H1' 0.8600

loop_
_geom_hbond_atom_site_label_D
_geom_hbond_atom_site_label_H
_geom_hbond_atom_site_label_A
_geom_hbond_distance_DH
_geom_hbond_distance_HA
_geom_hbond_distance_DA
_geom_hbond_angle_DHA
_geom_hbond_site_symmetry_A
N1 H1 O1' 0.86 1.98 2.819(2) 164.7 1_455
N1" H1" O1" 0.86 1.88 2.732(2) 170.2 3_666
N1' H1' O1 0.86 1.92 2.752(2) 162.3 1_655

loop_
_geom_torsion_atom_site_label_1
_geom_torsion_atom_site_label_2
_geom_torsion_atom_site_label_3
_geom_torsion_atom_site_label_4
_geom_torsion
C2 C3 C4 C13 -179.55(15)
C2 C3 C4 N2 0.6(3)
C2 C3 C6 C7 -78.3(2)
C2 C3 C6 O2 100.5(2)
C3 C2 N1 C1 1.7(3)
C3 C4 C13 C14 -38.3(3)
C3 C4 C13 C18 145.60(17)
C3 C4 N2 C1 2.5(3)
C3 C6 C7 C8 -8.4(3)
C3 C6 C7 C12 172.69(18)
C4 C3 C6 C7 107.5(2)
C4 C3 C6 O2 -73.7(3)
C4 C13 C14 C15 -175.78(19)
C4 C13 C18 C17 177.11(17)
C5 C2 C3 C4 175.03(16)
C5 C2 C3 C6 0.5(3)
C5 C2 N1 C1 -176.08(16)
C6 C3 C4 C13 -5.3(3)
C6 C3 C4 N2 174.85(16)
C6 C7 C8 C9 -178.1(2)
C6 C7 C12 C11 179.6(2)
C7 C8 C9 C10 -1.5(4)
C8 C7 C12 C11 0.7(3)
C8 C9 C10 C11 0.6(4)
C9 C10 C11 C12 0.9(4)
C10 C11 C12 C7 -1.6(4)
C12 C7 C8 C9 0.8(3)
C13 C4 N2 C1 -177.41(15)
C13 C14 C15 C16 -1.2(3)
C14 C13 C18 C17 0.7(3)
C14 C15 C16 C17 0.9(3)
C14 C15 C16 C19 -179.0(2)
C15 C16 C17 C18 0.3(3)
C16 C17 C18 C13 -1.1(3)
C18 C13 C14 C15 0.4(3)
C19 C16 C17 C18 -179.8(2)
N1 C1 N2 C4 -3.4(2)
N1 C2 C3 C4 -2.6(2)
N1 C2 C3 C6 -177.15(15)
N2 C1 N1 C2 1.3(3)
N2 C4 C13 C14 141.62(19)
N2 C4 C13 C18 -34.5(2)
O1 C1 N1 C2 -178.20(16)
O1 C1 N2 C4 176.13(17)
O2 C6 C7 C8 172.8(2)
O2 C6 C7 C12 -6.1(3)
C2" C3" C4" C13" -176.86(16)
C2" C3" C4" N2" 1.0(3)
C2" C3" C6" C7" 69.8(2)
C2" C3" C6" O2" -110.2(2)
C3" C2" N1" C1" 0.2(3)
C3" C4" C13" C14" 41.1(3)
C3" C4" C13" C18" -142.38(18)
C3" C4" N2" C1" -0.6(3)
C3" C6" C7" C8" 11.9(3)
C3" C6" C7" C12" -169.0(2)
C4" C3" C6" C7" -117.4(2)
C4" C3" C6" O2" 62.6(3)
C4" C13" C14" C15" 177.33(19)
C4" C13" C18" C17" -178.29(17)
C5" C2" C3" C4" -179.73(17)
C5" C2" C3" C6" -6.6(3)
C5" C2" N1" C1" 179.30(17)
C6" C3" C4" C13" 10.2(3)
C6" C3" C4" N2" -171.98(17)
C6" C7" C8" C9" 179.0(2)
C6" C7" C12" C11" 179.6(2)
C7" C8" C9" C10" 1.0(4)
C8" C7" C12" C11" -1.2(4)
C8" C9" C10" C11" -0.3(5)
C9" C10" C11" C12" -1.1(5)
C10" C11" C12" C7" 1.9(5)
C12" C7" C8" C9" -0.2(4)
C13" C4" N2" C1" 177.34(16)
C13" C14" C15" C16" 0.8(3)
C14" C13" C18" C17" -1.6(3)
C14" C15" C16" C17" -1.6(3)
C14" C15" C16" C19" 178.1(2)
C15" C16" C17" C18" 0.8(3)
C16" C17" C18" C13" 0.9(3)
C18" C13" C14" C15" 0.8(3)
C19" C16" C17" C18" -178.9(2)
N1" C1" N2" C4" 0.1(3)
N1" C2" C3" C4" -0.7(2)
N1" C2" C3" C6" 172.45(16)
N2" C1" N1" C2" 0.2(3)
N2" C4" C13" C14" -136.86(19)
N2" C4" C13" C18" 39.6(2)
O1" C1" N1" C2" 178.70(18)
O1" C1" N2" C4" -178.41(18)
O2" C6" C7" C8" -168.2(2)
O2" C6" C7" C12" 11.0(3)
C2' C3' C4' C13' 179.03(15)
C2' C3' C4' N2' -1.4(3)
C2' C3' C6' C7' 65.0(2)
C2' C3' C6' O2' -115.9(2)
C3' C2' N1' C1' -1.0(3)
C3' C4' C13' C14' 42.8(3)
C3' C4' C13' C18' -139.12(18)
C3' C4' N2' C1' -2.6(3)
C3' C6' C7' C8' 14.3(3)
C3' C6' C7' C12' -166.80(19)
C4' C3' C6' C7' -121.6(2)
C4' C3' C6' O2' 57.5(3)
C4' C13' C14' C15' 178.36(19)
C4' C13' C18' C17' -179.58(18)
C5' C2' C3' C4' -174.16(17)
C5' C2' C3' C6' -0.4(3)
C5' C2' N1' C1' 176.49(17)
C6' C3' C4' C13' 5.5(3)
C6' C3' C4' N2' -174.93(16)
C6' C7' C8' C9' 179.2(2)
C6' C7' C12' C11' -179.6(2)
C7' C8' C9' C10' -0.1(4)
C8' C7' C12' C11' -0.7(4)
C8' C9' C10' C11' 0.2(5)
C9' C10' C11' C12' -0.6(5)
C10' C11' C12' C7' 0.9(4)
C12' C7' C8' C9' 0.3(4)
C13' C4' N2' C1' 177.06(16)
C13' C14' C15' C16' 1.0(4)
C14' C13' C18' C17' -1.4(3)
C14' C15' C16' C17' -1.0(3)
C14' C15' C16' C19' -180.0(2)
C15' C16' C17' C18' -0.2(3)
C16' C17' C18' C13' 1.4(3)
C18' C13' C14' C15' 0.2(3)
C19' C16' C17' C18' 178.8(2)
N1' C1' N2' C4' 4.6(3)
N1' C2' C3' C4' 3.1(2)
N1' C2' C3' C6' 176.78(15)
N2' C1' N1' C2' -2.9(3)
N2' C4' C13' C14' -136.9(2)
N2' C4' C13' C18' 41.2(2)
O1' C1' N1' C2' 175.86(17)
O1' C1' N2' C4' -174.11(18)
O2' C6' C7' C8' -164.8(2)
O2' C6' C7' C12' 14.1(3)
